data_2014327
loop_
_publ_author_name
'G\"orbitz, Carl Henrik'
'Bruvoll, Marius'
'Dizdarevic, Selma'
'Fimland, Nina'
'Hafizovic, Jasmina'
'Kalfj\/os, Helen Therese'
'Krivokapic, Alexander'
'Vestli, Kristian'

_publ_section_title
;
 <small>L</small>-Isoleucyl-<small>L</small>-serine 0.33-hydrate,
 <small>L</small>-phenylalanyl-<small>L</small>-serine and
 <small>L</small>-methionyl-<small>L</small>-serine 0.34-hydrate
;
_journal_coeditor_code FG1882
_journal_issue 1
_journal_name_full 'Acta Crystallographica Section C'
_journal_page_first o22
_journal_page_last o25
_journal_paper_doi 10.1107/S0108270105038928
_journal_volume 62
_journal_year 2006
_chemical_formula_iupac 'C9 H18 N2 O4 , 0.33H2 O'
_chemical_formula_moiety 'C9 H18 N2 O4 , 0.33H2 O'
_chemical_formula_sum 'C9 H18.67 N2 O4.33'
_chemical_formula_weight 224.27
_chemical_name_systematic
;
L-isoleucyl-L-serin 0.33-hydrate
;
_space_group_IT_number 5
_symmetry_cell_setting monoclinic
_symmetry_space_group_name_Hall 'C 2y'
_symmetry_space_group_name_H-M 'C 1 2 1'
_atom_sites_solution_hydrogens geom
_atom_sites_solution_primary direct
_atom_sites_solution_secondary difmap
_audit_creation_method SHELXL97
_cell_angle_alpha 90.00
_cell_angle_beta 90.9420(10)
_cell_angle_gamma 90.00
_cell_formula_units_Z 4
_cell_length_a 16.9692(11)
_cell_length_b 5.2167(3)
_cell_length_c 12.4065(8)
_cell_measurement_reflns_used 3409
_cell_measurement_temperature 105(2)
_cell_measurement_theta_max 28.246
_cell_measurement_theta_min 2.401
_cell_volume 1098.11(12)
_computing_cell_refinement 'SAINT-Plus (Bruker, 2001)'
_computing_data_collection 'SMART (Bruker, 1998)'
_computing_data_reduction SAINT-Plus
_computing_molecular_graphics SHELXTL
_computing_publication_material SHELXTL
_computing_structure_refinement SHELXTL
_computing_structure_solution 'SHELXTL (Bruker, 2000)'
_diffrn_ambient_temperature 105(2)
_diffrn_detector_area_resol_mean 8.3
_diffrn_measured_fraction_theta_full 0.980
_diffrn_measured_fraction_theta_max 0.960
_diffrn_measurement_device_type 'Siemens SMART CCD area-detector'
_diffrn_measurement_method 'Sets of exposures each taken over 0.3\% \w rotation'
_diffrn_radiation_monochromator graphite
_diffrn_radiation_source 'fine-focus sealed tube'
_diffrn_radiation_type MoK\a
_diffrn_radiation_wavelength 0.71073
_diffrn_reflns_av_R_equivalents 0.0232
_diffrn_reflns_av_sigmaI/netI 0.0227
_diffrn_reflns_limit_h_max 22
_diffrn_reflns_limit_h_min -19
_diffrn_reflns_limit_k_max 6
_diffrn_reflns_limit_k_min -5
_diffrn_reflns_limit_l_max 16
_diffrn_reflns_limit_l_min -16
_diffrn_reflns_number 4482
_diffrn_reflns_theta_full 27.88
_diffrn_reflns_theta_max 28.33
_diffrn_reflns_theta_min 1.64
_diffrn_standards_decay_% 0
_diffrn_standards_number 0
_exptl_absorpt_coefficient_mu 0.108
_exptl_absorpt_correction_T_max 0.9892
_exptl_absorpt_correction_T_min 0.8576
_exptl_absorpt_correction_type multi-scan
_exptl_absorpt_process_details '(SADABS; Sheldrick, 1996)'
_exptl_crystal_colour colourless
_exptl_crystal_density_diffrn 1.357
_exptl_crystal_density_method 'not measured'
_exptl_crystal_description needle
_exptl_crystal_F_000 485.4
_exptl_crystal_size_max 0.40
_exptl_crystal_size_mid 0.25
_exptl_crystal_size_min 0.10
_refine_diff_density_max 0.317
_refine_diff_density_min -0.205
_refine_ls_extinction_method none
_refine_ls_goodness_of_fit_ref 1.097
_refine_ls_hydrogen_treatment mixed
_refine_ls_matrix_type full
_refine_ls_number_parameters 162
_refine_ls_number_reflns 1454
_refine_ls_number_restraints 1
_refine_ls_restrained_S_all 1.096
_refine_ls_R_factor_all 0.0365
_refine_ls_R_factor_gt 0.0339
_refine_ls_shift/su_max 0.003
_refine_ls_shift/su_mean 0.000
_refine_ls_structure_factor_coef Fsqd
_refine_ls_weighting_details 'calc w = 1/[\s^2^(Fo^2^)+(0.0524P)^2^+0.4828P] where P=(Fo^2^+2Fc^2^)/3'
_refine_ls_weighting_scheme calc
_refine_ls_wR_factor_gt 0.0884
_refine_ls_wR_factor_ref 0.0910
_reflns_number_gt 1373
_reflns_number_total 1454
_reflns_threshold_expression I>2\s(I)
_cod_data_source_file fg1882.cif
_cod_data_source_block IS
_cod_original_sg_symbol_H-M 'C 2'
_cod_database_code 2014327
_cod_database_fobs_code 2014327

loop_
_symmetry_equiv_pos_as_xyz
'x, y, z'
'-x, y, -z'
'x+1/2, y+1/2, z'
'-x+1/2, y+1/2, -z'

loop_
_atom_site_label
_atom_site_fract_x
_atom_site_fract_y
_atom_site_fract_z
_atom_site_U_iso_or_equiv
_atom_site_adp_type
_atom_site_calc_flag
_atom_site_refinement_flags
_atom_site_occupancy
_atom_site_disorder_assembly
_atom_site_disorder_group
_atom_site_type_symbol
O1 0.17779(8) 0.4492(3) 0.69462(12) 0.0240(3) Uani d . 1 . . O
O2 0.38873(8) 0.3939(3) 0.53174(11) 0.0245(3) Uani d . 1 . . O
H5 0.3846(16) 0.282(7) 0.582(2) 0.037 Uiso d . 1 . . H
O3 0.38543(8) 1.0734(3) 0.70512(12) 0.0232(3) Uani d . 1 . . O
O4 0.46639(7) 0.7373(3) 0.70364(12) 0.0269(3) Uani d . 1 . . O
N1 0.04799(8) 0.7822(4) 0.67305(12) 0.0189(3) Uani d . 1 . . N
H1 0.0597(14) 0.785(6) 0.601(2) 0.028 Uiso d . 1 . . H
H2 0.0076(15) 0.897(6) 0.684(2) 0.028 Uiso d . 1 . . H
H3 0.0287(15) 0.631(6) 0.692(2) 0.028 Uiso d . 1 . . H
N2 0.25631(8) 0.8009(3) 0.69495(12) 0.0160(3) Uani d . 1 . . N
H4 0.2567(13) 0.954(7) 0.7021(18) 0.019 Uiso d . 1 . . H
C1 0.11885(9) 0.8560(4) 0.73958(13) 0.0156(3) Uani d . 1 . . C
H11 0.1331 1.0372 0.7222 0.019 Uiso calc R 1 . . H
C2 0.09915(10) 0.8396(4) 0.86059(14) 0.0210(4) Uani d . 1 . . C
H21 0.0537 0.9569 0.8734 0.025 Uiso calc R 1 . . H
C4 0.14529(18) 0.9799(9) 1.04789(19) 0.0612(11) Uani d . 1 . . C
H41 0.1887 1.0669 1.0860 0.092 Uiso calc R 1 . . H
H42 0.1347 0.8154 1.0829 0.092 Uiso calc R 1 . . H
H43 0.0979 1.0873 1.0499 0.092 Uiso calc R 1 . . H
C3 0.16802(12) 0.9332(8) 0.93015(17) 0.0443(7) Uani d . 1 . . C
H31 0.1885 1.0947 0.8994 0.053 Uiso calc R 1 . . H
H32 0.2108 0.8044 0.9283 0.053 Uiso calc R 1 . . H
C5 0.0745(3) 0.5726(7) 0.8944(2) 0.0649(10) Uani d . 1 . . C
H51 0.0643 0.5711 0.9719 0.097 Uiso calc R 1 . . H
H52 0.1167 0.4509 0.8785 0.097 Uiso calc R 1 . . H
H53 0.0265 0.5233 0.8546 0.097 Uiso calc R 1 . . H
C6 0.18702(10) 0.6814(4) 0.70727(13) 0.0161(4) Uani d . 1 . . C
C7 0.32891(9) 0.6616(4) 0.67230(14) 0.0152(3) Uani d . 1 . . C
H71 0.3323 0.5059 0.7192 0.018 Uiso calc R 1 . . H
C8 0.32924(10) 0.5795(4) 0.55242(14) 0.0187(4) Uani d . 1 . . C
H81 0.2771 0.5073 0.5324 0.022 Uiso calc R 1 . . H
H82 0.3381 0.7323 0.5069 0.022 Uiso calc R 1 . . H
C9 0.39909(10) 0.8379(4) 0.69732(14) 0.0179(4) Uani d . 1 . . C
O1W 0.5000 0.9217(7) 0.5000 0.0284(10) Uani d SP 0.668(9) . . O
H1W 0.493(3) 0.807(11) 0.551(4) 0.043 Uiso d P 0.668(9) . . H

loop_
_atom_site_aniso_label
_atom_site_aniso_U_11
_atom_site_aniso_U_22
_atom_site_aniso_U_33
_atom_site_aniso_U_12
_atom_site_aniso_U_13
_atom_site_aniso_U_23
O1 0.0168(6) 0.0153(7) 0.0400(8) -0.0015(5) 0.0031(5) -0.0019(6)
O2 0.0260(7) 0.0244(8) 0.0234(6) 0.0098(6) 0.0063(5) -0.0015(6)
O3 0.0150(6) 0.0184(7) 0.0363(7) -0.0018(5) 0.0011(5) -0.0033(6)
O4 0.0105(6) 0.0301(9) 0.0401(8) 0.0042(6) -0.0030(5) -0.0070(7)
N1 0.0106(7) 0.0244(9) 0.0218(7) -0.0009(6) 0.0003(5) -0.0024(7)
N2 0.0108(6) 0.0133(8) 0.0240(7) -0.0001(6) 0.0019(5) -0.0026(6)
C1 0.0091(7) 0.0174(8) 0.0205(7) -0.0005(6) 0.0006(5) 0.0003(7)
C2 0.0166(8) 0.0263(10) 0.0203(7) -0.0007(7) 0.0038(6) -0.0039(8)
C4 0.0554(15) 0.102(3) 0.0262(10) -0.0338(19) 0.0023(10) -0.0174(16)
C3 0.0227(10) 0.085(2) 0.0258(9) -0.0138(13) 0.0000(7) -0.0103(13)
C5 0.122(3) 0.0432(16) 0.0306(12) -0.0327(19) 0.0270(15) -0.0002(12)
C6 0.0114(7) 0.0185(9) 0.0185(7) 0.0000(7) 0.0002(6) 0.0001(7)
C7 0.0098(7) 0.0159(8) 0.0200(7) 0.0006(6) 0.0003(5) -0.0002(7)
C8 0.0144(7) 0.0216(9) 0.0200(7) 0.0034(7) -0.0006(6) -0.0017(7)
C9 0.0118(7) 0.0201(9) 0.0217(7) -0.0006(7) 0.0000(6) -0.0009(7)
O1W 0.0344(18) 0.0227(18) 0.0285(16) 0.000 0.0112(12) 0.000

loop_
_atom_type_symbol
_atom_type_description
_atom_type_scat_dispersion_real
_atom_type_scat_dispersion_imag
_atom_type_scat_source
C C 0.0033 0.0016 'International Tables Vol C Tables 4.2.6.8 and 6.1.1.4'
H H 0.0000 0.0000 'International Tables Vol C Tables 4.2.6.8 and 6.1.1.4'
N N 0.0061 0.0033 'International Tables Vol C Tables 4.2.6.8 and 6.1.1.4'
O O 0.0106 0.0060 'International Tables Vol C Tables 4.2.6.8 and 6.1.1.4'

loop_
_geom_angle_atom_site_label_1
_geom_angle_atom_site_label_2
_geom_angle_atom_site_label_3
_geom_angle
C8 O2 H5 105.2(19)
C1 N1 H1 110.4(15)
C1 N1 H2 110.3(17)
H1 N1 H2 107(2)
C1 N1 H3 112.2(16)
H1 N1 H3 111(2)
H2 N1 H3 105(2)
C6 N2 C7 122.26(16)
C6 N2 H4 117.1(16)
C7 N2 H4 120.7(16)
N1 C1 C6 107.81(14)
N1 C1 C2 109.67(13)
C6 C1 C2 113.43(14)
N1 C1 H11 108.6
C6 C1 H11 108.6
C2 C1 H11 108.6
C5 C2 C3 110.5(2)
C5 C2 C1 112.64(17)
C3 C2 C1 110.90(15)
C5 C2 H21 107.5
C3 C2 H21 107.5
C1 C2 H21 107.5
C3 C4 H41 109.5
C3 C4 H42 109.5
H41 C4 H42 109.5
C3 C4 H43 109.5
H41 C4 H43 109.5
H42 C4 H43 109.5
C2 C3 C4 112.81(18)
C2 C3 H31 109.0
C4 C3 H31 109.0
C2 C3 H32 109.0
C4 C3 H32 109.0
H31 C3 H32 107.8
C2 C5 H51 109.5
C2 C5 H52 109.5
H51 C5 H52 109.5
C2 C5 H53 109.5
H51 C5 H53 109.5
H52 C5 H53 109.5
O1 C6 N2 123.54(18)
O1 C6 C1 121.58(16)
N2 C6 C1 114.87(16)
N2 C7 C9 108.49(15)
N2 C7 C8 109.79(13)
C9 C7 C8 110.21(14)
N2 C7 H71 109.4
C9 C7 H71 109.4
C8 C7 H71 109.4
O2 C8 C7 112.00(14)
O2 C8 H81 109.2
C7 C8 H81 109.2
O2 C8 H82 109.2
C7 C8 H82 109.2
H81 C8 H82 107.9
O3 C9 O4 124.93(18)
O3 C9 C7 117.36(16)
O4 C9 C7 117.63(17)

loop_
_geom_bond_atom_site_label_1
_geom_bond_atom_site_label_2
_geom_bond_site_symmetry_2
_geom_bond_distance
_geom_bond_publ_flag
O1 C6 . 1.231(2) ?
O2 C8 . 1.425(2) ?
O2 H5 . 0.86(3) ?
O3 C9 . 1.254(3) ?
O4 C9 . 1.258(2) ?
N1 C1 . 1.498(2) ?
N1 H1 . 0.92(3) ?
N1 H2 . 0.92(3) ?
N1 H3 . 0.89(3) ?
N2 C6 . 1.342(2) ?
N2 C7 . 1.462(2) ?
N2 H4 . 0.81(4) ?
C1 C6 . 1.531(2) ?
C1 C2 . 1.546(2) ?
C1 H11 . 1.0000 ?
C2 C5 . 1.515(4) ?
C2 C3 . 1.522(3) ?
C2 H21 . 1.0000 ?
C4 C3 . 1.536(3) ?
C4 H41 . 0.9800 ?
C4 H42 . 0.9800 ?
C4 H43 . 0.9800 ?
C3 H31 . 0.9900 ?
C3 H32 . 0.9900 ?
C5 H51 . 0.9800 ?
C5 H52 . 0.9800 ?
C5 H53 . 0.9800 ?
C7 C9 . 1.532(2) ?
C7 C8 . 1.548(2) ?
C7 H71 . 1.0000 ?
C8 H81 . 0.9900 ?
C8 H82 . 0.9900 ?
O1W H1W . 0.88(5) ?

loop_
_geom_hbond_atom_site_label_D
_geom_hbond_atom_site_label_H
_geom_hbond_atom_site_label_A
_geom_hbond_site_symmetry_A
_geom_hbond_distance_DH
_geom_hbond_distance_HA
_geom_hbond_distance_DA
_geom_hbond_angle_DHA
_geom_hbond_publ_flag
N1 H1 O2 4_556 0.92(3) 1.95(2) 2.8353(17) 158(2) y
N1 H2 O4 3_455 0.92(3) 1.95(3) 2.777(2) 153(2) y
N1 H3 O4 3_445 0.89(3) 2.31(3) 3.187(2) 167.0(18) y
N1 H3 O3 3_445 0.89(3) 2.46(2) 2.9983(17) 119.7(17) y
N2 H4 O3 1_555 0.81(4) 2.26(2) 2.6132(18) 106.0(16) y
O2 H5 O3 1_545 0.86(3) 1.88(3) 2.7258(18) 172(2) y
C1 H11 O1 1_565 1.00 2.31 3.302(2) 174 y
C7 H71 O3 1_545 1.00 2.44 3.240(2) 137 y
O1W H1W O4 1_555 0.88(5) 1.99(4) 2.771(17) 149(4) y

loop_
_geom_torsion_atom_site_label_1
_geom_torsion_atom_site_label_2
_geom_torsion_atom_site_label_3
_geom_torsion_atom_site_label_4
_geom_torsion
_geom_torsion_publ_flag
N1 C1 C6 N2 136.37(16) y
C1 C6 N2 C7 175.27(14) y
C6 N2 C7 C9 -162.77(16) y
N2 C7 C9 O3 -17.1(2) y
N1 C1 C2 C3 -175.7(2) y
N1 C1 C2 C5 59.9(3) y
C1 C2 C3 C4 166.7(3) y
N2 C7 C8 O2 -166.25(15) y
C7 C8 O2 H5 45.9(17) y
C6 C1 C2 C5 -60.7(3) ?
C6 C1 C2 C3 63.8(2) ?
C5 C2 C3 C4 -67.7(4) ?
C7 N2 C6 O1 -4.3(3) ?
N1 C1 C6 O1 -44.1(2) ?
C2 C1 C6 O1 77.6(2) ?
C2 C1 C6 N2 -102.00(18) ?
C6 N2 C7 C8 76.7(2) ?
C9 C7 C8 O2 74.30(19) ?
C8 C7 C9 O3 103.17(19) ?
N2 C7 C9 O4 166.06(15) ?
C8 C7 C9 O4 -73.7(2) ?
